data_4107106
loop_
_publ_author_name
'Andy M. Chapman'
'Mairi F. Haddow'
'Duncan F. Wass'

_publ_section_title
;
 Frustrated Lewis Pairs beyond the Main Group: Synthesis, Reactivity, and
 Small Molecule Activation with Cationic Zirconocene-Phosphinoaryloxide
 Complexes
;
_journal_name_full 'Journal of the American Chemical Society'
_journal_page_first 18463
_journal_page_last 18478
_journal_paper_doi 10.1021/ja207936p
_journal_volume 133
_journal_year 2011
_chemical_formula_sum 'C67 H64 B Cl F21 O P Zr'
_chemical_formula_weight 1452.63
_chemical_name_systematic
; 
 ? 
;
_space_group_IT_number 2
_symmetry_cell_setting triclinic
_symmetry_space_group_name_Hall '-P 1'
_symmetry_space_group_name_H-M 'P -1'
_atom_sites_solution_hydrogens geom
_atom_sites_solution_primary direct
_atom_sites_solution_secondary difmap
_audit_creation_method SHELXL-97
_cell_angle_alpha 93.034(6)
_cell_angle_beta 102.341(6)
_cell_angle_gamma 95.100(6)
_cell_formula_units_Z 2
_cell_length_a 10.7652(12)
_cell_length_b 16.9370(17)
_cell_length_c 17.8214(19)
_cell_measurement_reflns_used 9083
_cell_measurement_temperature 100(2)
_cell_measurement_theta_max 31.33
_cell_measurement_theta_min 2.46
_cell_volume 3153.1(6)
_computing_cell_refinement 'Bruker Apex II'
_computing_data_collection 'Bruker Apex II'
_computing_data_reduction 'Bruker SAINT'
_computing_molecular_graphics 'Bruker ShelXTL'
_computing_publication_material 'Bruker ShelXTL'
_computing_structure_refinement 'SHELXL-97 (Sheldrick, 2008)'
_computing_structure_solution 'SHELXS-97 (Sheldrick, 2008)'
_diffrn_ambient_temperature 100(2)
_diffrn_measured_fraction_theta_full 0.993
_diffrn_measured_fraction_theta_max 0.993
_diffrn_measurement_device_type 'Bruker Apex II kappa CCD area detector'
_diffrn_measurement_method 'phi and omega scans'
_diffrn_radiation_monochromator graphite
_diffrn_radiation_source 'fine-focus sealed tube'
_diffrn_radiation_type MoK\a
_diffrn_radiation_wavelength 0.71073
_diffrn_reflns_av_R_equivalents 0.0487
_diffrn_reflns_av_sigmaI/netI 0.0410
_diffrn_reflns_limit_h_max 13
_diffrn_reflns_limit_h_min -12
_diffrn_reflns_limit_k_max 21
_diffrn_reflns_limit_k_min -21
_diffrn_reflns_limit_l_max 23
_diffrn_reflns_limit_l_min -23
_diffrn_reflns_number 59739
_diffrn_reflns_theta_full 27.48
_diffrn_reflns_theta_max 27.48
_diffrn_reflns_theta_min 4.12
_exptl_absorpt_coefficient_mu 0.348
_exptl_absorpt_correction_T_max 0.7465
_exptl_absorpt_correction_T_min 0.5447
_exptl_absorpt_correction_type multi-scan
_exptl_absorpt_process_details 'SADABS V2008/1'
_exptl_crystal_colour green
_exptl_crystal_density_diffrn 1.530
_exptl_crystal_description plate
_exptl_crystal_F_000 1480
_exptl_crystal_size_max 0.19
_exptl_crystal_size_mid 0.18
_exptl_crystal_size_min 0.05
_refine_diff_density_max 5.604
_refine_diff_density_min -1.567
_refine_diff_density_rms 0.190
_refine_ls_extinction_method none
_refine_ls_goodness_of_fit_ref 1.217
_refine_ls_hydrogen_treatment constr
_refine_ls_matrix_type full
_refine_ls_number_parameters 865
_refine_ls_number_reflns 14325
_refine_ls_number_restraints 0
_refine_ls_restrained_S_all 1.217
_refine_ls_R_factor_all 0.1401
_refine_ls_R_factor_gt 0.1290
_refine_ls_shift/su_max 0.000
_refine_ls_shift/su_mean 0.000
_refine_ls_structure_factor_coef Fsqd
_refine_ls_weighting_details 'calc w=1/[\s^2^(Fo^2^)+(0.0104P)^2^+65.2828P] where P=(Fo^2^+2Fc^2^)/3'
_refine_ls_weighting_scheme calc
_refine_ls_wR_factor_gt 0.2918
_refine_ls_wR_factor_ref 0.2980
_reflns_number_gt 12652
_reflns_number_total 14325
_reflns_threshold_expression >2sigma(I)
_cod_data_source_file ja207936p_si_011.cif
_cod_data_source_block amc233iprcl_0m
_cod_original_sg_symbol_Hall -P1
_cod_database_code 4107106

loop_
_symmetry_equiv_pos_as_xyz
'x, y, z'
'-x, -y, -z'

loop_
_atom_site_label
_atom_site_type_symbol
_atom_site_fract_x
_atom_site_fract_y
_atom_site_fract_z
_atom_site_U_iso_or_equiv
_atom_site_adp_type
_atom_site_occupancy
_atom_site_symmetry_multiplicity
_atom_site_calc_flag
_atom_site_refinement_flags
_atom_site_disorder_assembly
_atom_site_disorder_group
Zr1 Zr 0.38343(8) 0.91531(4) 0.71376(5) 0.02059(19) Uani 1 1 d . . .
Cl1 Cl 0.1896(2) 0.82423(13) 0.66189(13) 0.0301(5) Uani 1 1 d . . .
O1 O 0.4875(5) 0.8290(3) 0.7644(3) 0.0197(11) Uani 1 1 d . . .
P1 P 0.51090(18) 0.63984(11) 0.79563(13) 0.0187(4) Uani 1 1 d . . .
C1 C 0.5226(10) 0.8932(5) 0.6114(6) 0.033(2) Uani 1 1 d . . .
C2 C 0.5601(11) 0.9701(5) 0.6474(7) 0.042(3) Uani 1 1 d . . .
C3 C 0.4566(12) 1.0162(6) 0.6242(7) 0.046(3) Uani 1 1 d . . .
C4 C 0.3520(12) 0.9677(5) 0.5799(6) 0.041(3) Uani 1 1 d . . .
C5 C 0.3932(11) 0.8907(6) 0.5696(5) 0.036(2) Uani 1 1 d . . .
C6 C 0.6110(11) 0.8306(6) 0.6089(7) 0.044(3) Uani 1 1 d . . .
H6A H 0.6861 0.8526 0.5912 0.066 Uiso 1 1 calc R . .
H6B H 0.5667 0.7858 0.5733 0.066 Uiso 1 1 calc R . .
H6C H 0.6381 0.8122 0.6605 0.066 Uiso 1 1 calc R . .
C7 C 0.6956(12) 1.0033(7) 0.6845(9) 0.060(4) Uani 1 1 d . . .
H7A H 0.7489 0.9595 0.6951 0.091 Uiso 1 1 calc R . .
H7B H 0.6965 1.0339 0.7329 0.091 Uiso 1 1 calc R . .
H7C H 0.7293 1.0380 0.6497 0.091 Uiso 1 1 calc R . .
C8 C 0.4744(16) 1.1060(7) 0.6272(9) 0.067(4) Uani 1 1 d . . .
H8A H 0.5221 1.1227 0.5887 0.100 Uiso 1 1 calc R . .
H8B H 0.5220 1.1269 0.6786 0.100 Uiso 1 1 calc R . .
H8C H 0.3906 1.1265 0.6163 0.100 Uiso 1 1 calc R . .
C9 C 0.2257(14) 0.9923(7) 0.5392(7) 0.055(3) Uani 1 1 d . . .
H9A H 0.2184 1.0473 0.5567 0.082 Uiso 1 1 calc R . .
H9B H 0.1561 0.9572 0.5510 0.082 Uiso 1 1 calc R . .
H9C H 0.2201 0.9886 0.4835 0.082 Uiso 1 1 calc R . .
C10 C 0.3194(12) 0.8274(6) 0.5141(6) 0.046(3) Uani 1 1 d . . .
H10A H 0.3691 0.7816 0.5137 0.068 Uiso 1 1 calc R . .
H10B H 0.3010 0.8471 0.4626 0.068 Uiso 1 1 calc R . .
H10C H 0.2389 0.8112 0.5290 0.068 Uiso 1 1 calc R . .
C11 C 0.3974(8) 0.9539(5) 0.8573(5) 0.0218(16) Uani 1 1 d . . .
C12 C 0.4263(8) 1.0242(5) 0.8216(5) 0.0234(17) Uani 1 1 d . . .
C13 C 0.3115(8) 1.0408(5) 0.7703(5) 0.0249(17) Uani 1 1 d . . .
C14 C 0.2177(7) 0.9798(5) 0.7728(5) 0.0222(16) Uani 1 1 d . . .
C15 C 0.2680(8) 0.9247(5) 0.8254(5) 0.0243(17) Uani 1 1 d . . .
C16 C 0.4829(10) 0.9193(5) 0.9227(5) 0.033(2) Uani 1 1 d . . .
H16A H 0.4506 0.9269 0.9697 0.049 Uiso 1 1 calc R . .
H16B H 0.5698 0.9460 0.9308 0.049 Uiso 1 1 calc R . .
H16C H 0.4841 0.8623 0.9102 0.049 Uiso 1 1 calc R . .
C17 C 0.5483(10) 1.0808(5) 0.8465(7) 0.042(3) Uani 1 1 d . . .
H17A H 0.5419 1.1159 0.8907 0.063 Uiso 1 1 calc R . .
H17B H 0.5598 1.1127 0.8037 0.063 Uiso 1 1 calc R . .
H17C H 0.6215 1.0500 0.8610 0.063 Uiso 1 1 calc R . .
C18 C 0.2820(12) 1.1181(5) 0.7371(6) 0.043(3) Uani 1 1 d . . .
H18A H 0.2603 1.1103 0.6807 0.064 Uiso 1 1 calc R . .
H18B H 0.3569 1.1573 0.7534 0.064 Uiso 1 1 calc R . .
H18C H 0.2095 1.1372 0.7553 0.064 Uiso 1 1 calc R . .
C19 C 0.0774(9) 0.9787(7) 0.7348(6) 0.039(2) Uani 1 1 d . . .
H19A H 0.0337 1.0068 0.7693 0.059 Uiso 1 1 calc R . .
H19B H 0.0388 0.9235 0.7239 0.059 Uiso 1 1 calc R . .
H19C H 0.0690 1.0049 0.6865 0.059 Uiso 1 1 calc R . .
C20 C 0.1962(9) 0.8558(5) 0.8526(6) 0.032(2) Uani 1 1 d . . .
H20A H 0.2565 0.8195 0.8764 0.048 Uiso 1 1 calc R . .
H20B H 0.1350 0.8275 0.8086 0.048 Uiso 1 1 calc R . .
H20C H 0.1501 0.8754 0.8904 0.048 Uiso 1 1 calc R . .
C21 C 0.5992(7) 0.8074(4) 0.8003(5) 0.0187(15) Uani 1 1 d . . .
C22 C 0.7027(8) 0.8681(5) 0.8257(6) 0.031(2) Uani 1 1 d . . .
H22 H 0.6879 0.9215 0.8163 0.037 Uiso 1 1 calc R . .
C23 C 0.8212(8) 0.8532(5) 0.8626(6) 0.033(2) Uani 1 1 d . . .
H23 H 0.8870 0.8957 0.8787 0.040 Uiso 1 1 calc R . .
C24 C 0.8463(8) 0.7748(5) 0.8769(6) 0.031(2) Uani 1 1 d . . .
H24 H 0.9291 0.7634 0.9021 0.037 Uiso 1 1 calc R . .
C25 C 0.7485(8) 0.7145(4) 0.8537(5) 0.0220(16) Uani 1 1 d . . .
H25 H 0.7656 0.6615 0.8634 0.026 Uiso 1 1 calc R . .
C26 C 0.6243(7) 0.7283(4) 0.8162(4) 0.0168(14) Uani 1 1 d . . .
C27 C 0.4671(8) 0.6174(5) 0.8893(5) 0.0273(19) Uani 1 1 d . . .
C28 C 0.3939(9) 0.5340(6) 0.8856(7) 0.039(3) Uani 1 1 d . . .
H28A H 0.3619 0.5281 0.9328 0.059 Uiso 1 1 calc R . .
H28B H 0.4516 0.4933 0.8808 0.059 Uiso 1 1 calc R . .
H28C H 0.3217 0.5277 0.8410 0.059 Uiso 1 1 calc R . .
C29 C 0.5843(8) 0.6222(6) 0.9557(5) 0.0305(19) Uani 1 1 d . . .
H29A H 0.6255 0.6769 0.9644 0.046 Uiso 1 1 calc R . .
H29B H 0.6447 0.5865 0.9427 0.046 Uiso 1 1 calc R . .
H29C H 0.5580 0.6063 1.0025 0.046 Uiso 1 1 calc R . .
C30 C 0.3832(9) 0.6815(6) 0.9058(6) 0.032(2) Uani 1 1 d . . .
H30A H 0.3603 0.6742 0.9555 0.048 Uiso 1 1 calc R . .
H30B H 0.3053 0.6774 0.8650 0.048 Uiso 1 1 calc R . .
H30C H 0.4302 0.7341 0.9074 0.048 Uiso 1 1 calc R . .
C31 C 0.5860(8) 0.5574(5) 0.7537(6) 0.0276(19) Uani 1 1 d . . .
C32 C 0.4782(9) 0.4947(5) 0.7098(7) 0.037(2) Uani 1 1 d . . .
H32A H 0.4208 0.5198 0.6699 0.055 Uiso 1 1 calc R . .
H32B H 0.4299 0.4725 0.7459 0.055 Uiso 1 1 calc R . .
H32C H 0.5157 0.4520 0.6857 0.055 Uiso 1 1 calc R . .
C33 C 0.6742(7) 0.5123(5) 0.8130(6) 0.0266(19) Uani 1 1 d . . .
H33A H 0.6259 0.4903 0.8493 0.040 Uiso 1 1 calc R . .
H33B H 0.7466 0.5490 0.8412 0.040 Uiso 1 1 calc R . .
H33C H 0.7058 0.4689 0.7862 0.040 Uiso 1 1 calc R . .
C34 C 0.6637(9) 0.5904(5) 0.6973(6) 0.032(2) Uani 1 1 d . . .
H34A H 0.7017 0.5471 0.6747 0.047 Uiso 1 1 calc R . .
H34B H 0.7317 0.6305 0.7249 0.047 Uiso 1 1 calc R . .
H34C H 0.6074 0.6148 0.6563 0.047 Uiso 1 1 calc R . .
C35 C 0.3660(7) 0.6635(4) 0.7285(5) 0.0200(15) Uani 1 1 d . . .
H35 H 0.3456 0.7156 0.7494 0.024 Uiso 1 1 calc R . .
C36 C 0.3894(9) 0.6778(5) 0.6487(5) 0.0290(18) Uani 1 1 d . . .
H36A H 0.3972 0.6270 0.6220 0.044 Uiso 1 1 calc R . .
H36B H 0.4685 0.7131 0.6537 0.044 Uiso 1 1 calc R . .
H36C H 0.3176 0.7026 0.6190 0.044 Uiso 1 1 calc R . .
C37 C 0.2421(7) 0.6064(5) 0.7181(6) 0.029(2) Uani 1 1 d . . .
H37A H 0.1731 0.6271 0.6816 0.043 Uiso 1 1 calc R . .
H37B H 0.2180 0.6024 0.7679 0.043 Uiso 1 1 calc R . .
H37C H 0.2566 0.5537 0.6983 0.043 Uiso 1 1 calc R . .
B2 B 0.9757(8) 0.3049(5) 0.8015(5) 0.0151(15) Uani 1 1 d . . .
C38 C 1.0339(7) 0.2892(4) 0.7234(4) 0.0168(14) Uani 1 1 d . . .
C39 C 0.9947(7) 0.2193(4) 0.6782(5) 0.0185(15) Uani 1 1 d . . .
C40 C 1.0396(8) 0.1982(5) 0.6142(5) 0.0257(18) Uani 1 1 d . . .
C41 C 1.1316(8) 0.2471(6) 0.5925(5) 0.0268(18) Uani 1 1 d . . .
C42 C 1.1744(8) 0.3178(6) 0.6353(5) 0.0271(18) Uani 1 1 d . . .
C43 C 1.1280(7) 0.3366(4) 0.6992(5) 0.0199(15) Uani 1 1 d . . .
C44 C 1.0183(7) 0.3969(4) 0.8428(5) 0.0160(14) Uani 1 1 d . . .
C45 C 0.9829(7) 0.4595(4) 0.7989(5) 0.0170(14) Uani 1 1 d . . .
C46 C 1.0063(7) 0.5393(4) 0.8261(5) 0.0194(15) Uani 1 1 d . . .
C47 C 1.0679(7) 0.5587(4) 0.9010(5) 0.0187(15) Uani 1 1 d . . .
C48 C 1.1045(7) 0.4994(5) 0.9473(5) 0.0183(15) Uani 1 1 d . . .
C49 C 1.0770(6) 0.4205(4) 0.9187(4) 0.0140(13) Uani 1 1 d . . .
C50 C 1.0357(7) 0.2350(4) 0.8560(4) 0.0178(14) Uani 1 1 d . . .
C51 C 0.9709(7) 0.1656(4) 0.8721(4) 0.0188(15) Uani 1 1 d . . .
C52 C 1.0284(8) 0.1052(4) 0.9102(5) 0.0243(17) Uani 1 1 d . . .
C53 C 1.1585(9) 0.1108(4) 0.9347(5) 0.0244(17) Uani 1 1 d . . .
C54 C 1.2296(8) 0.1785(5) 0.9218(5) 0.0235(17) Uani 1 1 d . . .
C55 C 1.1691(7) 0.2376(4) 0.8830(4) 0.0180(15) Uani 1 1 d . . .
C56 C 0.8187(7) 0.2993(4) 0.7847(5) 0.0174(15) Uani 1 1 d . . .
C57 C 0.7334(8) 0.2979(4) 0.7128(5) 0.0193(15) Uani 1 1 d . . .
C58 C 0.6028(8) 0.2986(4) 0.7044(5) 0.0225(16) Uani 1 1 d . . .
C59 C 0.5504(8) 0.3007(5) 0.7679(5) 0.0259(18) Uani 1 1 d . . .
C60 C 0.6284(8) 0.3038(5) 0.8393(5) 0.0244(17) Uani 1 1 d . . .
C61 C 0.7585(7) 0.3028(4) 0.8467(5) 0.0187(15) Uani 1 1 d . . .
F1 F 0.9052(4) 0.1661(3) 0.6968(3) 0.0231(10) Uani 1 1 d . . .
F2 F 0.9975(5) 0.1277(3) 0.5741(3) 0.0360(13) Uani 1 1 d . . .
F3 F 1.1796(6) 0.2277(4) 0.5313(3) 0.0438(15) Uani 1 1 d . . .
F4 F 1.2635(5) 0.3684(3) 0.6152(3) 0.0361(13) Uani 1 1 d . . .
F5 F 1.1802(4) 0.4071(3) 0.7383(3) 0.0238(10) Uani 1 1 d . . .
F6 F 0.9217(4) 0.4457(3) 0.7236(3) 0.0240(10) Uani 1 1 d . . .
F7 F 0.9687(5) 0.5971(3) 0.7796(3) 0.0258(10) Uani 1 1 d . . .
F8 F 1.0921(5) 0.6356(3) 0.9282(3) 0.0259(11) Uani 1 1 d . . .
F9 F 1.1691(4) 0.5174(3) 1.0208(3) 0.0220(10) Uani 1 1 d . . .
F10 F 1.1119(4) 0.3662(3) 0.9705(3) 0.0190(9) Uani 1 1 d . . .
F11 F 0.8417(5) 0.1525(3) 0.8482(3) 0.0267(11) Uani 1 1 d . . .
F12 F 0.9571(6) 0.0389(3) 0.9218(3) 0.0348(13) Uani 1 1 d . . .
F13 F 1.2159(6) 0.0520(3) 0.9706(3) 0.0356(13) Uani 1 1 d . . .
F14 F 1.3580(4) 0.1853(3) 0.9451(3) 0.0268(11) Uani 1 1 d . . .
F15 F 1.2451(4) 0.3011(3) 0.8695(3) 0.0207(9) Uani 1 1 d . . .
F16 F 0.7767(4) 0.2981(3) 0.6472(3) 0.0261(10) Uani 1 1 d . . .
F17 F 0.5269(5) 0.2957(3) 0.6329(3) 0.0322(12) Uani 1 1 d . . .
F18 F 0.4241(5) 0.3043(3) 0.7604(4) 0.0347(13) Uani 1 1 d . . .
F19 F 0.5775(5) 0.3079(3) 0.9023(3) 0.0346(13) Uani 1 1 d . . .
F20 F 0.8296(5) 0.3049(3) 0.9189(3) 0.0255(10) Uani 1 1 d . . .
C62A C -0.0224(18) 0.4224(17) 0.4783(10) 0.098(7) Uani 0.50 1 d P . 1
F21 F -0.041(3) 0.3533(14) 0.4583(13) 0.122(10) Uani 0.50 1 d P A 1
C62B C -0.0224(18) 0.4224(17) 0.4783(10) 0.098(7) Uani 0.50 1 d P . 2
H62B H -0.0399 0.3675 0.4617 0.118 Uiso 0.50 1 calc PR . 2
C63 C 0.0250(16) 0.4734(14) 0.4312(11) 0.090(6) Uani 1 1 d . . .
H63 H 0.0438 0.4545 0.3842 0.109 Uiso 1 1 calc R . 1
C64 C 0.0441(17) 0.5540(14) 0.4555(11) 0.091(6) Uani 1 1 d . . .
H64 H 0.0730 0.5916 0.4237 0.109 Uiso 1 1 calc R . .
C65A C 0.5825(15) 0.4451(9) 0.5172(8) 0.062(4) Uani 0.50 1 d P . 1
F22 F 0.6508(19) 0.3870(14) 0.5282(12) 0.095(6) Uani 0.50 1 d P B 1
C65B C 0.5825(15) 0.4451(9) 0.5172(8) 0.062(4) Uani 0.50 1 d P . 2
H65B H 0.6414 0.4068 0.5304 0.075 Uiso 0.50 1 calc PR . 2
C66 C 0.4527(14) 0.4216(9) 0.5125(9) 0.066(4) Uani 1 1 d . . .
H66 H 0.4227 0.3688 0.5202 0.079 Uiso 1 1 calc R . 1
C67 C 0.3701(14) 0.4808(9) 0.4958(8) 0.063(4) Uani 1 1 d . . .
H67 H 0.2814 0.4694 0.4937 0.075 Uiso 1 1 calc R . .

loop_
_atom_site_aniso_label
_atom_site_aniso_U_11
_atom_site_aniso_U_22
_atom_site_aniso_U_33
_atom_site_aniso_U_23
_atom_site_aniso_U_13
_atom_site_aniso_U_12
Zr1 0.0222(4) 0.0101(3) 0.0316(4) 0.0014(3) 0.0101(3) 0.0030(3)
Cl1 0.0204(9) 0.0260(10) 0.0396(12) -0.0081(9) 0.0001(8) 0.0012(8)
O1 0.020(3) 0.008(2) 0.032(3) -0.001(2) 0.009(2) 0.001(2)
P1 0.0116(9) 0.0111(8) 0.0345(11) 0.0065(8) 0.0057(8) 0.0023(7)
C1 0.045(6) 0.020(4) 0.041(5) 0.005(4) 0.028(4) 0.001(4)
C2 0.054(7) 0.017(4) 0.064(7) 0.001(4) 0.036(6) -0.005(4)
C3 0.069(8) 0.020(4) 0.061(7) 0.009(4) 0.040(6) 0.012(5)
C4 0.079(8) 0.020(4) 0.031(5) 0.009(4) 0.025(5) 0.013(5)
C5 0.066(7) 0.025(4) 0.027(5) 0.008(4) 0.023(5) 0.015(4)
C6 0.045(6) 0.039(6) 0.059(7) 0.001(5) 0.034(5) 0.005(5)
C7 0.051(7) 0.032(6) 0.108(11) -0.008(6) 0.051(8) -0.017(5)
C8 0.103(12) 0.024(5) 0.094(11) 0.019(6) 0.059(9) 0.011(6)
C9 0.091(10) 0.041(6) 0.036(6) 0.013(5) 0.012(6) 0.030(6)
C10 0.073(8) 0.040(6) 0.029(5) -0.003(4) 0.017(5) 0.023(6)
C11 0.026(4) 0.018(4) 0.021(4) -0.006(3) 0.004(3) 0.007(3)
C12 0.021(4) 0.014(3) 0.035(5) -0.006(3) 0.008(3) 0.003(3)
C13 0.030(4) 0.012(3) 0.033(4) 0.000(3) 0.008(4) 0.006(3)
C14 0.016(4) 0.021(4) 0.029(4) -0.004(3) 0.002(3) 0.007(3)
C15 0.025(4) 0.021(4) 0.030(4) -0.009(3) 0.013(3) 0.004(3)
C16 0.042(5) 0.022(4) 0.031(5) -0.008(4) -0.003(4) 0.018(4)
C17 0.034(5) 0.017(4) 0.070(7) -0.015(4) 0.006(5) -0.002(4)
C18 0.074(8) 0.014(4) 0.046(6) 0.002(4) 0.017(5) 0.020(5)
C19 0.025(5) 0.045(6) 0.045(6) -0.004(5) -0.001(4) 0.015(4)
C20 0.032(5) 0.027(4) 0.044(5) 0.010(4) 0.017(4) 0.012(4)
C21 0.016(3) 0.013(3) 0.029(4) -0.001(3) 0.008(3) 0.001(3)
C22 0.021(4) 0.011(4) 0.055(6) -0.009(4) 0.000(4) 0.001(3)
C23 0.020(4) 0.016(4) 0.057(6) -0.010(4) -0.001(4) -0.004(3)
C24 0.015(4) 0.015(4) 0.058(6) -0.001(4) 0.003(4) -0.003(3)
C25 0.020(4) 0.010(3) 0.036(4) 0.002(3) 0.004(3) 0.003(3)
C26 0.014(3) 0.011(3) 0.026(4) 0.000(3) 0.010(3) -0.003(3)
C27 0.018(4) 0.028(4) 0.042(5) 0.020(4) 0.012(4) 0.008(3)
C28 0.017(4) 0.035(5) 0.071(7) 0.030(5) 0.014(4) 0.006(4)
C29 0.021(4) 0.039(5) 0.035(5) 0.014(4) 0.008(4) 0.009(4)
C30 0.031(5) 0.037(5) 0.039(5) 0.016(4) 0.021(4) 0.018(4)
C31 0.013(4) 0.012(3) 0.054(6) -0.002(3) -0.002(4) 0.000(3)
C32 0.029(5) 0.011(4) 0.062(7) -0.003(4) -0.004(4) 0.000(3)
C33 0.012(4) 0.014(4) 0.055(6) 0.006(4) 0.006(4) 0.004(3)
C34 0.031(5) 0.028(4) 0.038(5) -0.004(4) 0.010(4) 0.007(4)
C35 0.015(4) 0.010(3) 0.033(4) 0.003(3) 0.001(3) 0.001(3)
C36 0.027(4) 0.024(4) 0.036(5) -0.002(4) 0.006(4) 0.005(3)
C37 0.009(3) 0.018(4) 0.055(6) 0.015(4) -0.005(3) -0.004(3)
B2 0.012(4) 0.012(4) 0.021(4) 0.000(3) 0.003(3) 0.000(3)
C38 0.015(3) 0.013(3) 0.020(4) 0.001(3) -0.002(3) 0.004(3)
C39 0.012(3) 0.013(3) 0.030(4) 0.003(3) 0.003(3) 0.000(3)
C40 0.020(4) 0.023(4) 0.029(4) -0.007(3) -0.005(3) 0.006(3)
C41 0.020(4) 0.035(5) 0.026(4) -0.001(3) 0.005(3) 0.009(3)
C42 0.015(4) 0.036(5) 0.031(4) 0.011(4) 0.004(3) 0.001(3)
C43 0.017(4) 0.016(3) 0.026(4) 0.002(3) 0.002(3) 0.003(3)
C44 0.010(3) 0.010(3) 0.027(4) -0.002(3) 0.003(3) 0.003(2)
C45 0.008(3) 0.014(3) 0.029(4) -0.001(3) 0.005(3) -0.002(3)
C46 0.013(3) 0.013(3) 0.034(4) 0.004(3) 0.008(3) 0.004(3)
C47 0.015(3) 0.008(3) 0.035(4) -0.002(3) 0.012(3) -0.003(3)
C48 0.008(3) 0.020(4) 0.026(4) -0.009(3) 0.007(3) 0.000(3)
C49 0.005(3) 0.015(3) 0.023(4) -0.001(3) 0.006(3) 0.001(2)
C50 0.019(4) 0.015(3) 0.018(4) -0.001(3) 0.003(3) -0.001(3)
C51 0.014(3) 0.017(3) 0.021(4) -0.001(3) -0.002(3) -0.005(3)
C52 0.029(4) 0.011(3) 0.029(4) 0.002(3) -0.001(3) -0.003(3)
C53 0.039(5) 0.010(3) 0.023(4) 0.003(3) 0.001(3) 0.007(3)
C54 0.024(4) 0.018(4) 0.026(4) -0.004(3) 0.001(3) 0.006(3)
C55 0.019(4) 0.015(3) 0.019(4) -0.002(3) 0.006(3) -0.001(3)
C56 0.008(3) 0.009(3) 0.036(4) -0.001(3) 0.008(3) 0.000(2)
C57 0.021(4) 0.011(3) 0.027(4) 0.000(3) 0.007(3) 0.004(3)
C58 0.019(4) 0.011(3) 0.035(4) -0.006(3) 0.001(3) 0.004(3)
C59 0.014(4) 0.019(4) 0.044(5) -0.004(3) 0.007(3) -0.001(3)
C60 0.018(4) 0.014(4) 0.043(5) -0.003(3) 0.015(3) -0.003(3)
C61 0.016(4) 0.013(3) 0.026(4) -0.001(3) 0.005(3) -0.003(3)
F1 0.020(2) 0.013(2) 0.035(3) -0.0021(18) 0.0051(19) -0.0054(17)
F2 0.038(3) 0.031(3) 0.035(3) -0.012(2) 0.002(2) 0.006(2)
F3 0.038(3) 0.059(4) 0.037(3) -0.006(3) 0.018(3) 0.006(3)
F4 0.032(3) 0.040(3) 0.039(3) 0.013(2) 0.014(2) -0.001(2)
F5 0.015(2) 0.011(2) 0.045(3) -0.0001(19) 0.008(2) -0.0041(16)
F6 0.020(2) 0.014(2) 0.034(3) -0.0014(18) -0.0034(19) 0.0035(17)
F7 0.022(2) 0.013(2) 0.042(3) 0.0074(19) 0.003(2) 0.0026(18)
F8 0.025(2) 0.008(2) 0.044(3) -0.0085(19) 0.007(2) -0.0016(17)
F9 0.020(2) 0.019(2) 0.024(2) -0.0070(18) 0.0018(18) -0.0009(18)
F10 0.016(2) 0.016(2) 0.024(2) 0.0002(17) 0.0015(17) 0.0028(17)
F11 0.020(2) 0.019(2) 0.037(3) 0.004(2) 0.000(2) -0.0061(18)
F12 0.046(3) 0.011(2) 0.040(3) 0.010(2) -0.003(2) -0.009(2)
F13 0.046(3) 0.015(2) 0.038(3) 0.009(2) -0.011(2) 0.009(2)
F14 0.015(2) 0.026(2) 0.037(3) 0.001(2) -0.0022(19) 0.0090(19)
F15 0.012(2) 0.018(2) 0.032(3) 0.0030(18) 0.0044(18) -0.0013(17)
F16 0.018(2) 0.027(2) 0.030(3) -0.003(2) -0.0013(19) 0.0016(19)
F17 0.021(2) 0.029(3) 0.042(3) -0.003(2) -0.004(2) 0.004(2)
F18 0.011(2) 0.031(3) 0.062(4) 0.000(3) 0.010(2) 0.003(2)
F19 0.024(3) 0.040(3) 0.045(3) -0.006(2) 0.024(2) -0.001(2)
F20 0.021(2) 0.028(3) 0.027(3) -0.002(2) 0.0076(19) -0.0042(19)
C62A 0.073(11) 0.17(2) 0.050(10) 0.039(12) 0.000(8) -0.001(13)
F21 0.20(3) 0.074(14) 0.070(14) 0.010(11) -0.023(15) 0.005(16)
C62B 0.073(11) 0.17(2) 0.050(10) 0.039(12) 0.000(8) -0.001(13)
C63 0.063(10) 0.126(17) 0.081(12) 0.036(12) 0.009(9) 0.002(11)
C64 0.070(11) 0.122(17) 0.078(12) 0.038(12) 0.000(9) 0.017(11)
C65A 0.078(10) 0.062(8) 0.056(8) 0.016(7) 0.024(7) 0.029(7)
F22 0.070(12) 0.121(17) 0.102(15) 0.049(13) 0.019(11) 0.028(12)
C65B 0.078(10) 0.062(8) 0.056(8) 0.016(7) 0.024(7) 0.029(7)
C66 0.060(9) 0.067(9) 0.071(9) 0.011(7) 0.019(7) 0.005(7)
C67 0.055(8) 0.076(10) 0.061(8) 0.018(7) 0.022(7) 0.007(7)

loop_
_atom_type_symbol
_atom_type_description
_atom_type_scat_dispersion_real
_atom_type_scat_dispersion_imag
_atom_type_scat_source
C C 0.0033 0.0016 'International Tables Vol C Tables 4.2.6.8 and 6.1.1.4'
H H 0.0000 0.0000 'International Tables Vol C Tables 4.2.6.8 and 6.1.1.4'
B B 0.0013 0.0007 'International Tables Vol C Tables 4.2.6.8 and 6.1.1.4'
O O 0.0106 0.0060 'International Tables Vol C Tables 4.2.6.8 and 6.1.1.4'
F F 0.0171 0.0103 'International Tables Vol C Tables 4.2.6.8 and 6.1.1.4'
P P 0.1023 0.0942 'International Tables Vol C Tables 4.2.6.8 and 6.1.1.4'
Cl Cl 0.1484 0.1585 'International Tables Vol C Tables 4.2.6.8 and 6.1.1.4'
Zr Zr -2.9673 0.5597 'International Tables Vol C Tables 4.2.6.8 and 6.1.1.4'

loop_
_geom_angle_atom_site_label_1
_geom_angle_atom_site_label_2
_geom_angle_atom_site_label_3
_geom_angle
_geom_angle_site_symmetry_1
_geom_angle_site_symmetry_3
O1 Zr1 Cl1 94.65(16) . .
O1 Zr1 C12 101.8(3) . .
Cl1 Zr1 C12 129.8(2) . .
O1 Zr1 C14 123.2(3) . .
Cl1 Zr1 C14 78.24(19) . .
C12 Zr1 C14 53.1(3) . .
O1 Zr1 C4 132.7(3) . .
Cl1 Zr1 C4 86.5(3) . .
C12 Zr1 C4 113.4(3) . .
C14 Zr1 C4 103.4(3) . .
O1 Zr1 C13 131.8(3) . .
Cl1 Zr1 C13 106.9(2) . .
C12 Zr1 C13 32.7(3) . .
C14 Zr1 C13 31.5(3) . .
C4 Zr1 C13 92.0(3) . .
O1 Zr1 C15 91.1(3) . .
Cl1 Zr1 C15 79.2(2) . .
C12 Zr1 C15 53.7(3) . .
C14 Zr1 C15 32.1(3) . .
C4 Zr1 C15 135.1(3) . .
C13 Zr1 C15 53.4(3) . .
O1 Zr1 C11 79.1(2) . .
Cl1 Zr1 C11 109.7(2) . .
C12 Zr1 C11 32.3(3) . .
C14 Zr1 C11 52.7(3) . .
C4 Zr1 C11 144.3(3) . .
C13 Zr1 C11 53.3(3) . .
C15 Zr1 C11 32.1(3) . .
O1 Zr1 C2 93.9(3) . .
Cl1 Zr1 C2 130.1(3) . .
C12 Zr1 C2 95.9(3) . .
C14 Zr1 C2 133.4(3) . .
C4 Zr1 C2 53.3(4) . .
C13 Zr1 C2 103.2(3) . .
C15 Zr1 C2 149.6(3) . .
C11 Zr1 C2 120.2(3) . .
O1 Zr1 C3 125.8(3) . .
Cl1 Zr1 C3 118.0(3) . .
C12 Zr1 C3 89.4(3) . .
C14 Zr1 C3 106.0(3) . .
C4 Zr1 C3 31.6(4) . .
C13 Zr1 C3 81.0(3) . .
C15 Zr1 C3 134.3(3) . .
C11 Zr1 C3 121.4(3) . .
C2 Zr1 C3 31.9(4) . .
O1 Zr1 C5 102.1(3) . .
Cl1 Zr1 C5 77.5(3) . .
C12 Zr1 C5 141.4(3) . .
C14 Zr1 C5 129.8(3) . .
C4 Zr1 C5 32.2(3) . .
C13 Zr1 C5 124.2(3) . .
C15 Zr1 C5 154.1(3) . .
C11 Zr1 C5 172.6(3) . .
C2 Zr1 C5 52.6(4) . .
C3 Zr1 C5 52.0(3) . .
O1 Zr1 C1 81.1(3) . .
Cl1 Zr1 C1 102.6(2) . .
C12 Zr1 C1 126.5(3) . .
C14 Zr1 C1 155.7(3) . .
C4 Zr1 C1 52.9(3) . .
C13 Zr1 C1 132.1(3) . .
C15 Zr1 C1 172.0(3) . .
C11 Zr1 C1 143.1(3) . .
C2 Zr1 C1 31.3(3) . .
C3 Zr1 C1 51.7(3) . .
C5 Zr1 C1 31.7(3) . .
C21 O1 Zr1 149.0(5) . .
C26 P1 C35 108.4(3) . .
C26 P1 C31 109.2(3) . .
C35 P1 C31 111.5(4) . .
C26 P1 C27 106.2(4) . .
C35 P1 C27 108.1(4) . .
C31 P1 C27 113.2(4) . .
C2 C1 C5 108.1(9) . .
C2 C1 C6 124.5(10) . .
C5 C1 C6 126.8(9) . .
C2 C1 Zr1 72.3(5) . .
C5 C1 Zr1 73.3(5) . .
C6 C1 Zr1 127.0(7) . .
C1 C2 C3 107.3(10) . .
C1 C2 C7 125.5(10) . .
C3 C2 C7 125.2(9) . .
C1 C2 Zr1 76.4(5) . .
C3 C2 Zr1 74.3(6) . .
C7 C2 Zr1 128.0(8) . .
C4 C3 C2 109.6(9) . .
C4 C3 C8 125.6(12) . .
C2 C3 C8 122.4(12) . .
C4 C3 Zr1 73.1(6) . .
C2 C3 Zr1 73.8(6) . .
C8 C3 Zr1 133.9(8) . .
C3 C4 C5 107.1(10) . .
C3 C4 C9 127.7(9) . .
C5 C4 C9 124.5(11) . .
C3 C4 Zr1 75.4(6) . .
C5 C4 Zr1 76.0(5) . .
C9 C4 Zr1 121.7(8) . .
C1 C5 C4 107.6(9) . .
C1 C5 C10 127.9(9) . .
C4 C5 C10 123.6(10) . .
C1 C5 Zr1 75.0(5) . .
C4 C5 Zr1 71.9(5) . .
C10 C5 Zr1 127.0(7) . .
C1 C6 H6A 109.5 . .
C1 C6 H6B 109.5 . .
H6A C6 H6B 109.5 . .
C1 C6 H6C 109.5 . .
H6A C6 H6C 109.5 . .
H6B C6 H6C 109.5 . .
C2 C7 H7A 109.5 . .
C2 C7 H7B 109.5 . .
H7A C7 H7B 109.5 . .
C2 C7 H7C 109.5 . .
H7A C7 H7C 109.5 . .
H7B C7 H7C 109.5 . .
C3 C8 H8A 109.5 . .
C3 C8 H8B 109.5 . .
H8A C8 H8B 109.5 . .
C3 C8 H8C 109.5 . .
H8A C8 H8C 109.5 . .
H8B C8 H8C 109.5 . .
C4 C9 H9A 109.5 . .
C4 C9 H9B 109.5 . .
H9A C9 H9B 109.5 . .
C4 C9 H9C 109.5 . .
H9A C9 H9C 109.5 . .
H9B C9 H9C 109.5 . .
C5 C10 H10A 109.5 . .
C5 C10 H10B 109.5 . .
H10A C10 H10B 109.5 . .
C5 C10 H10C 109.5 . .
H10A C10 H10C 109.5 . .
H10B C10 H10C 109.5 . .
C15 C11 C12 108.2(7) . .
C15 C11 C16 124.7(8) . .
C12 C11 C16 126.9(8) . .
C15 C11 Zr1 73.6(5) . .
C12 C11 Zr1 72.1(5) . .
C16 C11 Zr1 124.4(5) . .
C11 C12 C13 107.6(7) . .
C11 C12 C17 125.4(8) . .
C13 C12 C17 125.8(8) . .
C11 C12 Zr1 75.6(4) . .
C13 C12 Zr1 74.7(5) . .
C17 C12 Zr1 125.7(6) . .
C14 C13 C12 107.4(7) . .
C14 C13 C18 123.0(9) . .
C12 C13 C18 127.6(8) . .
C14 C13 Zr1 74.1(5) . .
C12 C13 Zr1 72.6(4) . .
C18 C13 Zr1 131.7(6) . .
C13 C14 C15 110.1(7) . .
C13 C14 C19 124.9(8) . .
C15 C14 C19 124.3(8) . .
C13 C14 Zr1 74.4(5) . .
C15 C14 Zr1 74.5(4) . .
C19 C14 Zr1 125.1(6) . .
C14 C15 C11 106.6(7) . .
C14 C15 C20 127.6(8) . .
C11 C15 C20 125.2(8) . .
C14 C15 Zr1 73.4(5) . .
C11 C15 Zr1 74.3(5) . .
C20 C15 Zr1 124.8(6) . .
C11 C16 H16A 109.5 . .
C11 C16 H16B 109.5 . .
H16A C16 H16B 109.5 . .
C11 C16 H16C 109.5 . .
H16A C16 H16C 109.5 . .
H16B C16 H16C 109.5 . .
C12 C17 H17A 109.5 . .
C12 C17 H17B 109.5 . .
H17A C17 H17B 109.5 . .
C12 C17 H17C 109.5 . .
H17A C17 H17C 109.5 . .
H17B C17 H17C 109.5 . .
C13 C18 H18A 109.5 . .
C13 C18 H18B 109.5 . .
H18A C18 H18B 109.5 . .
C13 C18 H18C 109.5 . .
H18A C18 H18C 109.5 . .
H18B C18 H18C 109.5 . .
C14 C19 H19A 109.5 . .
C14 C19 H19B 109.5 . .
H19A C19 H19B 109.5 . .
C14 C19 H19C 109.5 . .
H19A C19 H19C 109.5 . .
H19B C19 H19C 109.5 . .
C15 C20 H20A 109.5 . .
C15 C20 H20B 109.5 . .
H20A C20 H20B 109.5 . .
C15 C20 H20C 109.5 . .
H20A C20 H20C 109.5 . .
H20B C20 H20C 109.5 . .
O1 C21 C26 125.3(7) . .
O1 C21 C22 117.8(7) . .
C26 C21 C22 116.9(7) . .
C23 C22 C21 123.2(8) . .
C23 C22 H22 118.4 . .
C21 C22 H22 118.4 . .
C22 C23 C24 119.7(8) . .
C22 C23 H23 120.1 . .
C24 C23 H23 120.1 . .
C25 C24 C23 118.8(8) . .
C25 C24 H24 120.6 . .
C23 C24 H24 120.6 . .
C24 C25 C26 122.7(7) . .
C24 C25 H25 118.7 . .
C26 C25 H25 118.7 . .
C25 C26 C21 118.7(7) . .
C25 C26 P1 114.2(5) . .
C21 C26 P1 127.1(6) . .
C29 C27 C30 108.5(8) . .
C29 C27 C28 107.7(7) . .
C30 C27 C28 110.2(7) . .
C29 C27 P1 112.1(6) . .
C30 C27 P1 105.8(6) . .
C28 C27 P1 112.5(7) . .
C27 C28 H28A 109.5 . .
C27 C28 H28B 109.5 . .
H28A C28 H28B 109.5 . .
C27 C28 H28C 109.5 . .
H28A C28 H28C 109.5 . .
H28B C28 H28C 109.5 . .
C27 C29 H29A 109.5 . .
C27 C29 H29B 109.5 . .
H29A C29 H29B 109.5 . .
C27 C29 H29C 109.5 . .
H29A C29 H29C 109.5 . .
H29B C29 H29C 109.5 . .
C27 C30 H30A 109.5 . .
C27 C30 H30B 109.5 . .
H30A C30 H30B 109.5 . .
C27 C30 H30C 109.5 . .
H30A C30 H30C 109.5 . .
H30B C30 H30C 109.5 . .
C34 C31 C33 108.3(7) . .
C34 C31 C32 109.3(8) . .
C33 C31 C32 106.0(7) . .
C34 C31 P1 109.6(6) . .
C33 C31 P1 115.2(7) . .
C32 C31 P1 108.3(6) . .
C31 C32 H32A 109.5 . .
C31 C32 H32B 109.5 . .
H32A C32 H32B 109.5 . .
C31 C32 H32C 109.5 . .
H32A C32 H32C 109.5 . .
H32B C32 H32C 109.5 . .
C31 C33 H33A 109.5 . .
C31 C33 H33B 109.5 . .
H33A C33 H33B 109.5 . .
C31 C33 H33C 109.5 . .
H33A C33 H33C 109.5 . .
H33B C33 H33C 109.5 . .
C31 C34 H34A 109.5 . .
C31 C34 H34B 109.5 . .
H34A C34 H34B 109.5 . .
C31 C34 H34C 109.5 . .
H34A C34 H34C 109.5 . .
H34B C34 H34C 109.5 . .
C36 C35 C37 107.9(7) . .
C36 C35 P1 112.3(6) . .
C37 C35 P1 118.7(5) . .
C36 C35 H35 105.6 . .
C37 C35 H35 105.6 . .
P1 C35 H35 105.6 . .
C35 C36 H36A 109.5 . .
C35 C36 H36B 109.5 . .
H36A C36 H36B 109.5 . .
C35 C36 H36C 109.5 . .
H36A C36 H36C 109.5 . .
H36B C36 H36C 109.5 . .
C35 C37 H37A 109.5 . .
C35 C37 H37B 109.5 . .
H37A C37 H37B 109.5 . .
C35 C37 H37C 109.5 . .
H37A C37 H37C 109.5 . .
H37B C37 H37C 109.5 . .
C56 B2 C50 113.0(6) . .
C56 B2 C38 114.3(6) . .
C50 B2 C38 101.8(6) . .
C56 B2 C44 102.2(6) . .
C50 B2 C44 113.5(6) . .
C38 B2 C44 112.5(6) . .
C39 C38 C43 113.1(7) . .
C39 C38 B2 119.0(7) . .
C43 C38 B2 127.7(7) . .
F1 C39 C40 116.2(7) . .
F1 C39 C38 119.3(7) . .
C40 C39 C38 124.5(7) . .
F2 C40 C41 119.3(8) . .
F2 C40 C39 120.5(8) . .
C41 C40 C39 120.2(8) . .
F3 C41 C40 121.9(8) . .
F3 C41 C42 120.1(8) . .
C40 C41 C42 118.0(8) . .
F4 C42 C43 119.9(8) . .
F4 C42 C41 120.0(8) . .
C43 C42 C41 120.1(8) . .
F5 C43 C42 114.9(7) . .
F5 C43 C38 121.0(7) . .
C42 C43 C38 124.1(7) . .
C45 C44 C49 113.5(6) . .
C45 C44 B2 117.7(7) . .
C49 C44 B2 128.6(7) . .
F6 C45 C44 120.4(6) . .
F6 C45 C46 115.1(7) . .
C44 C45 C46 124.4(7) . .
F7 C46 C47 120.0(7) . .
F7 C46 C45 120.9(7) . .
C47 C46 C45 119.1(7) . .
F8 C47 C48 121.0(7) . .
F8 C47 C46 119.9(7) . .
C48 C47 C46 119.1(7) . .
F9 C48 C47 120.0(7) . .
F9 C48 C49 119.8(7) . .
C47 C48 C49 120.2(7) . .
F10 C49 C44 121.1(6) . .
F10 C49 C48 115.3(7) . .
C44 C49 C48 123.6(7) . .
C51 C50 C55 112.5(7) . .
C51 C50 B2 127.4(7) . .
C55 C50 B2 119.6(6) . .
F11 C51 C52 115.0(7) . .
F11 C51 C50 120.2(7) . .
C52 C51 C50 124.7(7) . .
F12 C52 C53 119.5(7) . .
F12 C52 C51 120.4(7) . .
C53 C52 C51 120.1(7) . .
F13 C53 C52 120.8(8) . .
F13 C53 C54 120.6(8) . .
C52 C53 C54 118.6(7) . .
F14 C54 C53 119.7(7) . .
F14 C54 C55 120.5(7) . .
C53 C54 C55 119.7(8) . .
F15 C55 C54 116.7(7) . .
F15 C55 C50 119.1(7) . .
C54 C55 C50 124.3(7) . .
C61 C56 C57 113.2(7) . .
C61 C56 B2 119.4(7) . .
C57 C56 B2 127.2(7) . .
F16 C57 C58 115.9(7) . .
F16 C57 C56 120.7(7) . .
C58 C57 C56 123.4(7) . .
F17 C58 C59 120.2(7) . .
F17 C58 C57 119.7(8) . .
C59 C58 C57 120.1(8) . .
F18 C59 C60 120.0(8) . .
F18 C59 C58 120.5(8) . .
C60 C59 C58 119.4(8) . .
F19 C60 C59 119.6(7) . .
F19 C60 C61 120.6(8) . .
C59 C60 C61 119.8(8) . .
F20 C61 C60 116.7(7) . .
F20 C61 C56 119.2(7) . .
C60 C61 C56 124.2(8) . .
F21 C62A C64 119(2) . 2_566
F21 C62A C63 118(3) . .
C64 C62A C63 123(3) 2_566 .
C62A C63 C64 117(2) . .
C62A C63 H63 121.4 . .
C64 C63 H63 121.4 . .
C62B C64 C62A 0.0(16) 2_566 2_566
C62B C64 C63 120(2) 2_566 .
C62A C64 C63 120(2) 2_566 .
C62B C64 H64 120.0 2_566 .
C62A C64 H64 120.0 2_566 .
C63 C64 H64 120.0 . .
F22 C65A C67 123.1(17) . 2_666
F22 C65A C66 112.2(16) . .
C67 C65A C66 124.4(13) 2_666 .
C67 C66 C65A 115.8(14) . .
C67 C66 H66 122.1 . .
C65A C66 H66 122.1 . .
C65B C67 C65A 0.0(12) 2_666 2_666
C65B C67 C66 119.8(14) 2_666 .
C65A C67 C66 119.8(14) 2_666 .
C65B C67 H67 120.1 2_666 .
C65A C67 H67 120.1 2_666 .
C66 C67 H67 120.1 . .

loop_
_geom_bond_atom_site_label_1
_geom_bond_atom_site_label_2
_geom_bond_distance
_geom_bond_site_symmetry_2
Zr1 O1 2.051(5) .
Zr1 Cl1 2.458(2) .
Zr1 C12 2.530(8) .
Zr1 C14 2.553(8) .
Zr1 C4 2.554(9) .
Zr1 C13 2.557(8) .
Zr1 C15 2.566(8) .
Zr1 C11 2.576(8) .
Zr1 C2 2.577(10) .
Zr1 C3 2.583(10) .
Zr1 C5 2.607(9) .
Zr1 C1 2.629(9) .
O1 C21 1.328(9) .
P1 C26 1.816(7) .
P1 C35 1.841(8) .
P1 C31 1.874(9) .
P1 C27 1.878(9) .
C1 C2 1.406(13) .
C1 C5 1.429(15) .
C1 C6 1.492(14) .
C2 C3 1.418(16) .
C2 C7 1.512(17) .
C3 C4 1.397(17) .
C3 C8 1.513(14) .
C4 C5 1.430(12) .
C4 C9 1.504(17) .
C5 C10 1.469(15) .
C6 H6A 0.9800 .
C6 H6B 0.9800 .
C6 H6C 0.9800 .
C7 H7A 0.9800 .
C7 H7B 0.9800 .
C7 H7C 0.9800 .
C8 H8A 0.9800 .
C8 H8B 0.9800 .
C8 H8C 0.9800 .
C9 H9A 0.9800 .
C9 H9B 0.9800 .
C9 H9C 0.9800 .
C10 H10A 0.9800 .
C10 H10B 0.9800 .
C10 H10C 0.9800 .
C11 C15 1.421(12) .
C11 C12 1.421(12) .
C11 C16 1.503(12) .
C12 C13 1.431(12) .
C12 C17 1.523(12) .
C13 C14 1.389(12) .
C13 C18 1.496(11) .
C14 C15 1.417(12) .
C14 C19 1.515(12) .
C15 C20 1.501(12) .
C16 H16A 0.9800 .
C16 H16B 0.9800 .
C16 H16C 0.9800 .
C17 H17A 0.9800 .
C17 H17B 0.9800 .
C17 H17C 0.9800 .
C18 H18A 0.9800 .
C18 H18B 0.9800 .
C18 H18C 0.9800 .
C19 H19A 0.9800 .
C19 H19B 0.9800 .
C19 H19C 0.9800 .
C20 H20A 0.9800 .
C20 H20B 0.9800 .
C20 H20C 0.9800 .
C21 C26 1.420(10) .
C21 C22 1.426(11) .
C22 C23 1.356(12) .
C22 H22 0.9500 .
C23 C24 1.406(12) .
C23 H23 0.9500 .
C24 C25 1.378(11) .
C24 H24 0.9500 .
C25 C26 1.407(11) .
C25 H25 0.9500 .
C27 C29 1.526(12) .
C27 C30 1.528(12) .
C27 C28 1.547(12) .
C28 H28A 0.9800 .
C28 H28B 0.9800 .
C28 H28C 0.9800 .
C29 H29A 0.9800 .
C29 H29B 0.9800 .
C29 H29C 0.9800 .
C30 H30A 0.9800 .
C30 H30B 0.9800 .
C30 H30C 0.9800 .
C31 C34 1.536(13) .
C31 C33 1.545(12) .
C31 C32 1.546(11) .
C32 H32A 0.9800 .
C32 H32B 0.9800 .
C32 H32C 0.9800 .
C33 H33A 0.9800 .
C33 H33B 0.9800 .
C33 H33C 0.9800 .
C34 H34A 0.9800 .
C34 H34B 0.9800 .
C34 H34C 0.9800 .
C35 C36 1.525(12) .
C35 C37 1.547(10) .
C35 H35 1.0000 .
C36 H36A 0.9800 .
C36 H36B 0.9800 .
C36 H36C 0.9800 .
C37 H37A 0.9800 .
C37 H37B 0.9800 .
C37 H37C 0.9800 .
B2 C56 1.646(10) .
B2 C50 1.658(11) .
B2 C38 1.661(11) .
B2 C44 1.670(10) .
C38 C39 1.376(10) .
C38 C43 1.392(11) .
C39 F1 1.364(8) .
C39 C40 1.374(12) .
C40 F2 1.349(9) .
C40 C41 1.366(13) .
C41 F3 1.341(10) .
C41 C42 1.372(13) .
C42 F4 1.349(10) .
C42 C43 1.370(12) .
C43 F5 1.361(9) .
C44 C45 1.383(10) .
C44 C49 1.386(10) .
C45 F6 1.360(9) .
C45 C46 1.395(10) .
C46 F7 1.350(9) .
C46 C47 1.366(12) .
C47 F8 1.349(8) .
C47 C48 1.365(11) .
C48 F9 1.351(9) .
C48 C49 1.388(10) .
C49 F10 1.358(8) .
C50 C51 1.388(10) .
C50 C55 1.409(11) .
C51 F11 1.359(9) .
C51 C52 1.378(11) .
C52 F12 1.353(9) .
C52 C53 1.369(12) .
C53 F13 1.338(9) .
C53 C54 1.378(12) .
C54 F14 1.349(9) .
C54 C55 1.379(11) .
C55 F15 1.356(8) .
C56 C61 1.397(11) .
C56 C57 1.405(11) .
C57 F16 1.349(9) .
C57 C58 1.382(11) .
C58 F17 1.354(10) .
C58 C59 1.369(12) .
C59 F18 1.345(9) .
C59 C60 1.362(13) .
C60 F19 1.351(10) .
C60 C61 1.380(11) .
C61 F20 1.345(9) .
C62A F21 1.19(3) .
C62A C64 1.30(3) 2_566
C62A C63 1.37(3) .
C63 C64 1.39(3) .
C63 H63 0.9500 .
C64 C62B 1.30(3) 2_566
C64 C62A 1.30(3) 2_566
C64 H64 0.9500 .
C65A F22 1.28(2) .
C65A C67 1.36(2) 2_666
C65A C66 1.40(2) .
C66 C67 1.40(2) .
C66 H66 0.9500 .
C67 C65B 1.36(2) 2_666
C67 C65A 1.36(2) 2_666
C67 H67 0.9500 .

loop_
_geom_torsion_atom_site_label_1
_geom_torsion_atom_site_label_2
_geom_torsion_atom_site_label_3
_geom_torsion_atom_site_label_4
_geom_torsion
_geom_torsion_site_symmetry_1
_geom_torsion_site_symmetry_4
Cl1 Zr1 O1 C21 171.2(10) . .
C12 Zr1 O1 C21 -56.5(10) . .
C14 Zr1 O1 C21 -109.8(10) . .
C4 Zr1 O1 C21 81.6(11) . .
C13 Zr1 O1 C21 -71.2(11) . .
C15 Zr1 O1 C21 -109.6(10) . .
C11 Zr1 O1 C21 -79.6(10) . .
C2 Zr1 O1 C21 40.4(10) . .
C3 Zr1 O1 C21 41.4(11) . .
C5 Zr1 O1 C21 93.0(10) . .
C1 Zr1 O1 C21 69.1(10) . .
O1 Zr1 C1 C2 -113.0(7) . .
Cl1 Zr1 C1 C2 154.2(7) . .
C12 Zr1 C1 C2 -14.9(8) . .
C14 Zr1 C1 C2 64.9(11) . .
C4 Zr1 C1 C2 78.5(7) . .
C13 Zr1 C1 C2 27.1(9) . .
C15 Zr1 C1 C2 -103(2) . .
C11 Zr1 C1 C2 -54.9(9) . .
C3 Zr1 C1 C2 38.4(7) . .
C5 Zr1 C1 C2 115.9(9) . .
O1 Zr1 C1 C5 131.2(5) . .
Cl1 Zr1 C1 C5 38.3(5) . .
C12 Zr1 C1 C5 -130.7(5) . .
C14 Zr1 C1 C5 -51.0(9) . .
C4 Zr1 C1 C5 -37.3(5) . .
C13 Zr1 C1 C5 -88.7(6) . .
C15 Zr1 C1 C5 141(2) . .
C11 Zr1 C1 C5 -170.7(5) . .
C2 Zr1 C1 C5 -115.9(9) . .
C3 Zr1 C1 C5 -77.5(6) . .
O1 Zr1 C1 C6 7.3(9) . .
Cl1 Zr1 C1 C6 -85.5(9) . .
C12 Zr1 C1 C6 105.4(9) . .
C14 Zr1 C1 C6 -174.9(8) . .
C4 Zr1 C1 C6 -161.2(11) . .
C13 Zr1 C1 C6 147.4(8) . .
C15 Zr1 C1 C6 17(3) . .
C11 Zr1 C1 C6 65.4(10) . .
C2 Zr1 C1 C6 120.2(13) . .
C3 Zr1 C1 C6 158.6(11) . .
C5 Zr1 C1 C6 -123.9(11) . .
C5 C1 C2 C3 -3.3(11) . .
C6 C1 C2 C3 168.4(9) . .
Zr1 C1 C2 C3 -68.4(7) . .
C5 C1 C2 C7 -167.6(11) . .
C6 C1 C2 C7 4.1(17) . .
Zr1 C1 C2 C7 127.3(12) . .
C5 C1 C2 Zr1 65.1(6) . .
C6 C1 C2 Zr1 -123.1(9) . .
O1 Zr1 C2 C1 65.7(7) . .
Cl1 Zr1 C2 C1 -33.7(8) . .
C12 Zr1 C2 C1 168.0(7) . .
C14 Zr1 C2 C1 -149.1(6) . .
C4 Zr1 C2 C1 -77.1(7) . .
C13 Zr1 C2 C1 -159.6(6) . .
C15 Zr1 C2 C1 164.5(6) . .
C11 Zr1 C2 C1 145.4(6) . .
C3 Zr1 C2 C1 -112.7(10) . .
C5 Zr1 C2 C1 -36.5(6) . .
O1 Zr1 C2 C3 178.5(7) . .
Cl1 Zr1 C2 C3 79.1(7) . .
C12 Zr1 C2 C3 -79.3(7) . .
C14 Zr1 C2 C3 -36.4(9) . .
C4 Zr1 C2 C3 35.6(6) . .
C13 Zr1 C2 C3 -46.9(7) . .
C15 Zr1 C2 C3 -82.7(10) . .
C11 Zr1 C2 C3 -101.9(7) . .
C5 Zr1 C2 C3 76.2(7) . .
C1 Zr1 C2 C3 112.7(10) . .
O1 Zr1 C2 C7 -58.9(9) . .
Cl1 Zr1 C2 C7 -158.3(8) . .
C12 Zr1 C2 C7 43.4(9) . .
C14 Zr1 C2 C7 86.3(10) . .
C4 Zr1 C2 C7 158.3(10) . .
C13 Zr1 C2 C7 75.8(9) . .
C15 Zr1 C2 C7 39.9(13) . .
C11 Zr1 C2 C7 20.8(10) . .
C3 Zr1 C2 C7 122.7(12) . .
C5 Zr1 C2 C7 -161.1(10) . .
C1 Zr1 C2 C7 -124.6(12) . .
C1 C2 C3 C4 5.0(12) . .
C7 C2 C3 C4 169.4(11) . .
Zr1 C2 C3 C4 -64.9(8) . .
C1 C2 C3 C8 -158.0(10) . .
C7 C2 C3 C8 6.3(18) . .
Zr1 C2 C3 C8 132.1(11) . .
C1 C2 C3 Zr1 69.9(7) . .
C7 C2 C3 Zr1 -125.8(11) . .
O1 Zr1 C3 C4 115.1(6) . .
Cl1 Zr1 C3 C4 -4.7(7) . .
C12 Zr1 C3 C4 -140.8(6) . .
C14 Zr1 C3 C4 -89.7(6) . .
C13 Zr1 C3 C4 -109.1(6) . .
C15 Zr1 C3 C4 -107.6(7) . .
C11 Zr1 C3 C4 -145.3(6) . .
C2 Zr1 C3 C4 116.9(9) . .
C5 Zr1 C3 C4 38.7(6) . .
C1 Zr1 C3 C4 79.3(7) . .
O1 Zr1 C3 C2 -1.9(8) . .
Cl1 Zr1 C3 C2 -121.7(6) . .
C12 Zr1 C3 C2 102.3(7) . .
C14 Zr1 C3 C2 153.4(6) . .
C4 Zr1 C3 C2 -116.9(9) . .
C13 Zr1 C3 C2 134.0(7) . .
C15 Zr1 C3 C2 135.5(6) . .
C11 Zr1 C3 C2 97.7(7) . .
C5 Zr1 C3 C2 -78.2(7) . .
C1 Zr1 C3 C2 -37.6(6) . .
O1 Zr1 C3 C8 -121.5(13) . .
Cl1 Zr1 C3 C8 118.7(13) . .
C12 Zr1 C3 C8 -17.4(14) . .
C14 Zr1 C3 C8 33.8(14) . .
C4 Zr1 C3 C8 123.4(16) . .
C13 Zr1 C3 C8 14.3(13) . .
C15 Zr1 C3 C8 15.8(16) . .
C11 Zr1 C3 C8 -21.9(15) . .
C2 Zr1 C3 C8 -119.6(17) . .
C5 Zr1 C3 C8 162.2(16) . .
C1 Zr1 C3 C8 -157.3(16) . .
C2 C3 C4 C5 -4.6(12) . .
C8 C3 C4 C5 157.7(10) . .
Zr1 C3 C4 C5 -70.0(6) . .
C2 C3 C4 C9 -175.6(10) . .
C8 C3 C4 C9 -13.3(18) . .
Zr1 C3 C4 C9 119.0(11) . .
C2 C3 C4 Zr1 65.3(8) . .
C8 C3 C4 Zr1 -132.3(11) . .
O1 Zr1 C4 C3 -91.0(6) . .
Cl1 Zr1 C4 C3 175.8(6) . .
C12 Zr1 C4 C3 43.5(7) . .
C14 Zr1 C4 C3 98.8(6) . .
C13 Zr1 C4 C3 69.0(6) . .
C15 Zr1 C4 C3 104.9(7) . .
C11 Zr1 C4 C3 56.2(9) . .
C2 Zr1 C4 C3 -36.0(6) . .
C5 Zr1 C4 C3 -112.2(10) . .
C1 Zr1 C4 C3 -75.5(7) . .
O1 Zr1 C4 C5 21.2(9) . .
Cl1 Zr1 C4 C5 -71.9(7) . .
C12 Zr1 C4 C5 155.8(6) . .
C14 Zr1 C4 C5 -149.0(7) . .
C13 Zr1 C4 C5 -178.7(7) . .
C15 Zr1 C4 C5 -142.9(6) . .
C11 Zr1 C4 C5 168.4(6) . .
C2 Zr1 C4 C5 76.2(7) . .
C3 Zr1 C4 C5 112.2(10) . .
C1 Zr1 C4 C5 36.8(6) . .
O1 Zr1 C4 C9 143.4(7) . .
Cl1 Zr1 C4 C9 50.2(8) . .
C12 Zr1 C4 C9 -82.1(9) . .
C14 Zr1 C4 C9 -26.8(9) . .
C13 Zr1 C4 C9 -56.6(8) . .
C15 Zr1 C4 C9 -20.8(10) . .
C11 Zr1 C4 C9 -69.4(11) . .
C2 Zr1 C4 C9 -161.6(10) . .
C3 Zr1 C4 C9 -125.6(11) . .
C5 Zr1 C4 C9 122.1(12) . .
C1 Zr1 C4 C9 158.9(10) . .
C2 C1 C5 C4 0.5(11) . .
C6 C1 C5 C4 -171.0(9) . .
Zr1 C1 C5 C4 65.0(6) . .
C2 C1 C5 C10 170.1(10) . .
C6 C1 C5 C10 -1.4(16) . .
Zr1 C1 C5 C10 -125.5(10) . .
C2 C1 C5 Zr1 -64.4(7) . .
C6 C1 C5 Zr1 124.1(9) . .
C3 C4 C5 C1 2.5(11) . .
C9 C4 C5 C1 173.9(10) . .
Zr1 C4 C5 C1 -67.0(6) . .
C3 C4 C5 C10 -167.6(10) . .
C9 C4 C5 C10 3.7(16) . .
Zr1 C4 C5 C10 122.8(10) . .
C3 C4 C5 Zr1 69.6(7) . .
C9 C4 C5 Zr1 -119.1(10) . .
O1 Zr1 C5 C1 -49.5(5) . .
Cl1 Zr1 C5 C1 -141.7(5) . .
C12 Zr1 C5 C1 77.5(7) . .
C14 Zr1 C5 C1 155.4(5) . .
C4 Zr1 C5 C1 114.7(9) . .
C13 Zr1 C5 C1 116.2(5) . .
C15 Zr1 C5 C1 -168.5(6) . .
C11 Zr1 C5 C1 49(2) . .
C2 Zr1 C5 C1 36.1(5) . .
C3 Zr1 C5 C1 76.7(6) . .
O1 Zr1 C5 C4 -164.2(7) . .
Cl1 Zr1 C5 C4 103.6(7) . .
C12 Zr1 C5 C4 -37.2(9) . .
C14 Zr1 C5 C4 40.7(8) . .
C13 Zr1 C5 C4 1.5(8) . .
C15 Zr1 C5 C4 76.9(10) . .
C11 Zr1 C5 C4 -66(2) . .
C2 Zr1 C5 C4 -78.6(7) . .
C3 Zr1 C5 C4 -37.9(7) . .
C1 Zr1 C5 C4 -114.7(9) . .
O1 Zr1 C5 C10 76.9(9) . .
Cl1 Zr1 C5 C10 -15.3(8) . .
C12 Zr1 C5 C10 -156.0(7) . .
C14 Zr1 C5 C10 -78.2(9) . .
C4 Zr1 C5 C10 -118.9(13) . .
C13 Zr1 C5 C10 -117.3(8) . .
C15 Zr1 C5 C10 -42.0(12) . .
C11 Zr1 C5 C10 175.3(18) . .
C2 Zr1 C5 C10 162.5(10) . .
C3 Zr1 C5 C10 -156.8(11) . .
C1 Zr1 C5 C10 126.4(11) . .
O1 Zr1 C11 C15 -110.1(5) . .
Cl1 Zr1 C11 C15 -19.0(5) . .
C12 Zr1 C11 C15 116.0(7) . .
C14 Zr1 C11 C15 38.0(5) . .
C4 Zr1 C11 C15 93.8(7) . .
C13 Zr1 C11 C15 77.8(5) . .
C2 Zr1 C11 C15 161.8(5) . .
C3 Zr1 C11 C15 124.5(5) . .
C5 Zr1 C11 C15 150(2) . .
C1 Zr1 C11 C15 -168.7(5) . .
O1 Zr1 C11 C12 133.9(5) . .
Cl1 Zr1 C11 C12 -135.0(4) . .
C14 Zr1 C11 C12 -78.0(5) . .
C4 Zr1 C11 C12 -22.2(8) . .
C13 Zr1 C11 C12 -38.2(5) . .
C15 Zr1 C11 C12 -116.0(7) . .
C2 Zr1 C11 C12 45.8(6) . .
C3 Zr1 C11 C12 8.5(6) . .
C5 Zr1 C11 C12 34(2) . .
C1 Zr1 C11 C12 75.3(6) . .
O1 Zr1 C11 C16 11.1(7) . .
Cl1 Zr1 C11 C16 102.1(7) . .
C12 Zr1 C11 C16 -122.9(10) . .
C14 Zr1 C11 C16 159.1(9) . .
C4 Zr1 C11 C16 -145.0(8) . .
C13 Zr1 C11 C16 -161.1(9) . .
C15 Zr1 C11 C16 121.1(9) . .
C2 Zr1 C11 C16 -77.1(8) . .
C3 Zr1 C11 C16 -114.4(8) . .
C5 Zr1 C11 C16 -89(2) . .
C1 Zr1 C11 C16 -47.6(9) . .
C15 C11 C12 C13 3.3(9) . .
C16 C11 C12 C13 -171.6(8) . .
Zr1 C11 C12 C13 68.5(6) . .
C15 C11 C12 C17 171.0(8) . .
C16 C11 C12 C17 -3.8(13) . .
Zr1 C11 C12 C17 -123.8(8) . .
C15 C11 C12 Zr1 -65.2(5) . .
C16 C11 C12 Zr1 120.0(8) . .
O1 Zr1 C12 C11 -46.3(5) . .
Cl1 Zr1 C12 C11 60.1(5) . .
C14 Zr1 C12 C11 76.6(5) . .
C4 Zr1 C12 C11 166.1(5) . .
C13 Zr1 C12 C11 113.2(7) . .
C15 Zr1 C12 C11 36.3(5) . .
C2 Zr1 C12 C11 -141.5(5) . .
C3 Zr1 C12 C11 -172.8(5) . .
C5 Zr1 C12 C11 -173.4(5) . .
C1 Zr1 C12 C11 -133.8(5) . .
O1 Zr1 C12 C13 -159.4(5) . .
Cl1 Zr1 C12 C13 -53.1(6) . .
C14 Zr1 C12 C13 -36.5(5) . .
C4 Zr1 C12 C13 52.9(6) . .
C15 Zr1 C12 C13 -76.9(5) . .
C11 Zr1 C12 C13 -113.2(7) . .
C2 Zr1 C12 C13 105.3(5) . .
C3 Zr1 C12 C13 74.0(6) . .
C5 Zr1 C12 C13 73.4(7) . .
C1 Zr1 C12 C13 113.0(5) . .
O1 Zr1 C12 C17 77.2(8) . .
Cl1 Zr1 C12 C17 -176.4(7) . .
C14 Zr1 C12 C17 -159.9(9) . .
C4 Zr1 C12 C17 -70.4(8) . .
C13 Zr1 C12 C17 -123.3(10) . .
C15 Zr1 C12 C17 159.8(9) . .
C11 Zr1 C12 C17 123.5(10) . .
C2 Zr1 C12 C17 -18.0(8) . .
C3 Zr1 C12 C17 -49.3(8) . .
C5 Zr1 C12 C17 -49.9(10) . .
C1 Zr1 C12 C17 -10.3(9) . .
C11 C12 C13 C14 -2.6(9) . .
C17 C12 C13 C14 -170.3(9) . .
Zr1 C12 C13 C14 66.5(6) . .
C11 C12 C13 C18 161.1(9) . .
C17 C12 C13 C18 -6.5(15) . .
Zr1 C12 C13 C18 -129.8(9) . .
C11 C12 C13 Zr1 -69.1(5) . .
C17 C12 C13 Zr1 123.2(9) . .
O1 Zr1 C13 C14 -87.0(6) . .
Cl1 Zr1 C13 C14 25.6(5) . .
C12 Zr1 C13 C14 -114.5(7) . .
C4 Zr1 C13 C14 112.6(6) . .
C15 Zr1 C13 C14 -36.4(5) . .
C11 Zr1 C13 C14 -76.7(5) . .
C2 Zr1 C13 C14 165.3(5) . .
C3 Zr1 C13 C14 142.3(6) . .
C5 Zr1 C13 C14 111.8(6) . .
C1 Zr1 C13 C14 151.2(5) . .
O1 Zr1 C13 C12 27.5(6) . .
Cl1 Zr1 C13 C12 140.1(5) . .
C14 Zr1 C13 C12 114.5(7) . .
C4 Zr1 C13 C12 -132.9(6) . .
C15 Zr1 C13 C12 78.1(5) . .
C11 Zr1 C13 C12 37.8(5) . .
C2 Zr1 C13 C12 -80.2(6) . .
C3 Zr1 C13 C12 -103.2(6) . .
C5 Zr1 C13 C12 -133.7(5) . .
C1 Zr1 C13 C12 -94.3(6) . .
O1 Zr1 C13 C18 152.8(9) . .
Cl1 Zr1 C13 C18 -94.6(9) . .
C12 Zr1 C13 C18 125.3(11) . .
C14 Zr1 C13 C18 -120.2(11) . .
C4 Zr1 C13 C18 -7.6(10) . .
C15 Zr1 C13 C18 -156.6(11) . .
C11 Zr1 C13 C18 163.1(11) . .
C2 Zr1 C13 C18 45.1(10) . .
C3 Zr1 C13 C18 22.1(10) . .
C5 Zr1 C13 C18 -8.4(11) . .
C1 Zr1 C13 C18 31.0(11) . .
C12 C13 C14 C15 1.0(9) . .
C18 C13 C14 C15 -163.7(8) . .
Zr1 C13 C14 C15 66.5(6) . .
C12 C13 C14 C19 172.3(8) . .
C18 C13 C14 C19 7.6(14) . .
Zr1 C13 C14 C19 -122.2(9) . .
C12 C13 C14 Zr1 -65.5(6) . .
C18 C13 C14 Zr1 129.8(9) . .
O1 Zr1 C14 C13 117.2(5) . .
Cl1 Zr1 C14 C13 -155.0(5) . .
C12 Zr1 C14 C13 37.9(5) . .
C4 Zr1 C14 C13 -71.5(6) . .
C15 Zr1 C14 C13 116.6(7) . .
C11 Zr1 C14 C13 78.7(5) . .
C2 Zr1 C14 C13 -19.9(7) . .
C3 Zr1 C14 C13 -38.9(6) . .
C5 Zr1 C14 C13 -92.4(6) . .
C1 Zr1 C14 C13 -60.3(9) . .
O1 Zr1 C14 C15 0.5(6) . .
Cl1 Zr1 C14 C15 88.4(5) . .
C12 Zr1 C14 C15 -78.7(5) . .
C4 Zr1 C14 C15 171.9(5) . .
C13 Zr1 C14 C15 -116.6(7) . .
C11 Zr1 C14 C15 -37.9(5) . .
C2 Zr1 C14 C15 -136.5(6) . .
C3 Zr1 C14 C15 -155.5(5) . .
C5 Zr1 C14 C15 151.0(5) . .
C1 Zr1 C14 C15 -176.9(7) . .
O1 Zr1 C14 C19 -120.8(7) . .
Cl1 Zr1 C14 C19 -32.9(7) . .
C12 Zr1 C14 C19 160.0(9) . .
C4 Zr1 C14 C19 50.6(8) . .
C13 Zr1 C14 C19 122.0(10) . .
C15 Zr1 C14 C19 -121.3(10) . .
C11 Zr1 C14 C19 -159.2(9) . .
C2 Zr1 C14 C19 102.2(8) . .
C3 Zr1 C14 C19 83.1(8) . .
C5 Zr1 C14 C19 29.7(9) . .
C1 Zr1 C14 C19 61.7(11) . .
C13 C14 C15 C11 1.0(9) . .
C19 C14 C15 C11 -170.3(8) . .
Zr1 C14 C15 C11 67.5(5) . .
C13 C14 C15 C20 172.1(8) . .
C19 C14 C15 C20 0.7(14) . .
Zr1 C14 C15 C20 -121.5(8) . .
C13 C14 C15 Zr1 -66.5(6) . .
C19 C14 C15 Zr1 122.2(8) . .
C12 C11 C15 C14 -2.6(9) . .
C16 C11 C15 C14 172.3(7) . .
Zr1 C11 C15 C14 -66.8(5) . .
C12 C11 C15 C20 -174.0(8) . .
C16 C11 C15 C20 1.0(12) . .
Zr1 C11 C15 C20 121.8(8) . .
C12 C11 C15 Zr1 64.2(5) . .
C16 C11 C15 Zr1 -120.8(7) . .
O1 Zr1 C15 C14 -179.6(5) . .
Cl1 Zr1 C15 C14 -85.0(5) . .
C12 Zr1 C15 C14 76.6(5) . .
C4 Zr1 C15 C14 -11.2(7) . .
C13 Zr1 C15 C14 35.7(5) . .
C11 Zr1 C15 C14 113.2(7) . .
C2 Zr1 C15 C14 80.9(8) . .
C3 Zr1 C15 C14 33.8(7) . .
C5 Zr1 C15 C14 -58.4(8) . .
C1 Zr1 C15 C14 170.9(19) . .
O1 Zr1 C15 C11 67.3(5) . .
Cl1 Zr1 C15 C11 161.8(5) . .
C12 Zr1 C15 C11 -36.6(5) . .
C14 Zr1 C15 C11 -113.2(7) . .
C4 Zr1 C15 C11 -124.3(6) . .
C13 Zr1 C15 C11 -77.5(5) . .
C2 Zr1 C15 C11 -32.3(9) . .
C3 Zr1 C15 C11 -79.4(7) . .
C5 Zr1 C15 C11 -171.6(6) . .
C1 Zr1 C15 C11 58(2) . .
O1 Zr1 C15 C20 -55.0(7) . .
Cl1 Zr1 C15 C20 39.6(7) . .
C12 Zr1 C15 C20 -158.8(9) . .
C14 Zr1 C15 C20 124.6(10) . .
C4 Zr1 C15 C20 113.4(8) . .
C13 Zr1 C15 C20 160.2(9) . .
C11 Zr1 C15 C20 -122.2(10) . .
C2 Zr1 C15 C20 -154.5(8) . .
C3 Zr1 C15 C20 158.4(7) . .
C5 Zr1 C15 C20 66.2(10) . .
C1 Zr1 C15 C20 -65(2) . .
Zr1 O1 C21 C26 -170.6(7) . .
Zr1 O1 C21 C22 9.7(15) . .
O1 C21 C22 C23 -179.6(9) . .
C26 C21 C22 C23 0.7(14) . .
C21 C22 C23 C24 0.4(16) . .
C22 C23 C24 C25 -0.8(16) . .
C23 C24 C25 C26 0.0(15) . .
C24 C25 C26 C21 1.2(13) . .
C24 C25 C26 P1 -177.2(7) . .
O1 C21 C26 C25 178.9(7) . .
C22 C21 C26 C25 -1.5(11) . .
O1 C21 C26 P1 -2.9(12) . .
C22 C21 C26 P1 176.7(7) . .
C35 P1 C26 C25 -167.4(6) . .
C31 P1 C26 C25 -45.8(7) . .
C27 P1 C26 C25 76.6(7) . .
C35 P1 C26 C21 14.3(8) . .
C31 P1 C26 C21 136.0(7) . .
C27 P1 C26 C21 -101.7(7) . .
C26 P1 C27 C29 -46.2(7) . .
C35 P1 C27 C29 -162.4(6) . .
C31 P1 C27 C29 73.6(7) . .
C26 P1 C27 C30 71.9(7) . .
C35 P1 C27 C30 -44.3(7) . .
C31 P1 C27 C30 -168.3(6) . .
C26 P1 C27 C28 -167.7(6) . .
C35 P1 C27 C28 76.1(6) . .
C31 P1 C27 C28 -47.9(7) . .
C26 P1 C31 C34 -40.3(7) . .
C35 P1 C31 C34 79.5(6) . .
C27 P1 C31 C34 -158.4(6) . .
C26 P1 C31 C33 82.1(7) . .
C35 P1 C31 C33 -158.1(5) . .
C27 P1 C31 C33 -36.0(7) . .
C26 P1 C31 C32 -159.5(6) . .
C35 P1 C31 C32 -39.7(8) . .
C27 P1 C31 C32 82.4(7) . .
C26 P1 C35 C36 68.7(6) . .
C31 P1 C35 C36 -51.5(7) . .
C27 P1 C35 C36 -176.6(6) . .
C26 P1 C35 C37 -164.2(7) . .
C31 P1 C35 C37 75.6(8) . .
C27 P1 C35 C37 -49.4(8) . .
C56 B2 C38 C39 -56.4(9) . .
C50 B2 C38 C39 65.7(8) . .
C44 B2 C38 C39 -172.4(6) . .
C56 B2 C38 C43 128.8(8) . .
C50 B2 C38 C43 -109.1(8) . .
C44 B2 C38 C43 12.8(10) . .
C43 C38 C39 F1 178.2(6) . .
B2 C38 C39 F1 2.6(10) . .
C43 C38 C39 C40 -1.8(11) . .
B2 C38 C39 C40 -177.3(7) . .
F1 C39 C40 F2 -1.3(11) . .
C38 C39 C40 F2 178.7(7) . .
F1 C39 C40 C41 -178.4(7) . .
C38 C39 C40 C41 1.6(13) . .
F2 C40 C41 F3 1.4(13) . .
C39 C40 C41 F3 178.6(8) . .
F2 C40 C41 C42 -178.7(7) . .
C39 C40 C41 C42 -1.5(12) . .
F3 C41 C42 F4 1.1(13) . .
C40 C41 C42 F4 -178.8(8) . .
F3 C41 C42 C43 -178.1(8) . .
C40 C41 C42 C43 2.0(13) . .
F4 C42 C43 F5 -1.0(11) . .
C41 C42 C43 F5 178.1(7) . .
F4 C42 C43 C38 178.3(7) . .
C41 C42 C43 C38 -2.5(13) . .
C39 C38 C43 F5 -178.4(6) . .
B2 C38 C43 F5 -3.3(12) . .
C39 C38 C43 C42 2.2(11) . .
B2 C38 C43 C42 177.3(7) . .
C56 B2 C44 C45 -64.0(8) . .
C50 B2 C44 C45 174.0(6) . .
C38 B2 C44 C45 59.1(8) . .
C56 B2 C44 C49 110.2(8) . .
C50 B2 C44 C49 -11.8(10) . .
C38 B2 C44 C49 -126.7(8) . .
C49 C44 C45 F6 -178.6(6) . .
B2 C44 C45 F6 -3.6(10) . .
C49 C44 C45 C46 2.0(11) . .
B2 C44 C45 C46 177.1(7) . .
F6 C45 C46 F7 0.5(10) . .
C44 C45 C46 F7 179.9(7) . .
F6 C45 C46 C47 -179.7(6) . .
C44 C45 C46 C47 -0.3(11) . .
F7 C46 C47 F8 -0.6(11) . .
C45 C46 C47 F8 179.6(6) . .
F7 C46 C47 C48 179.6(7) . .
C45 C46 C47 C48 -0.2(11) . .
F8 C47 C48 F9 -1.9(11) . .
C46 C47 C48 F9 177.9(6) . .
F8 C47 C48 C49 179.0(6) . .
C46 C47 C48 C49 -1.2(11) . .
C45 C44 C49 F10 176.6(6) . .
B2 C44 C49 F10 2.2(11) . .
C45 C44 C49 C48 -3.5(10) . .
B2 C44 C49 C48 -177.9(7) . .
F9 C48 C49 F10 4.0(9) . .
C47 C48 C49 F10 -176.8(6) . .
F9 C48 C49 C44 -175.8(6) . .
C47 C48 C49 C44 3.3(11) . .
C56 B2 C50 C51 16.3(11) . .
C38 B2 C50 C51 -106.8(8) . .
C44 B2 C50 C51 132.0(8) . .
C56 B2 C50 C55 -172.4(7) . .
C38 B2 C50 C55 64.5(8) . .
C44 B2 C50 C55 -56.7(9) . .
C55 C50 C51 F11 -178.3(7) . .
B2 C50 C51 F11 -6.4(12) . .
C55 C50 C51 C52 0.0(12) . .
B2 C50 C51 C52 171.8(8) . .
F11 C51 C52 F12 -0.3(12) . .
C50 C51 C52 F12 -178.6(8) . .
F11 C51 C52 C53 177.9(7) . .
C50 C51 C52 C53 -0.5(13) . .
F12 C52 C53 F13 -0.7(13) . .
C51 C52 C53 F13 -178.9(8) . .
F12 C52 C53 C54 179.5(8) . .
C51 C52 C53 C54 1.4(13) . .
F13 C53 C54 F14 0.5(12) . .
C52 C53 C54 F14 -179.8(8) . .
F13 C53 C54 C55 178.4(7) . .
C52 C53 C54 C55 -1.9(12) . .
F14 C54 C55 F15 0.5(11) . .
C53 C54 C55 F15 -177.4(7) . .
F14 C54 C55 C50 179.4(7) . .
C53 C54 C55 C50 1.5(12) . .
C51 C50 C55 F15 178.3(7) . .
B2 C50 C55 F15 5.8(10) . .
C51 C50 C55 C54 -0.5(11) . .
B2 C50 C55 C54 -173.1(7) . .
C50 B2 C56 C61 57.3(9) . .
C38 B2 C56 C61 173.1(6) . .
C44 B2 C56 C61 -65.1(8) . .
C50 B2 C56 C57 -128.6(8) . .
C38 B2 C56 C57 -12.8(10) . .
C44 B2 C56 C57 109.0(8) . .
C61 C56 C57 F16 177.1(6) . .
B2 C56 C57 F16 2.7(11) . .
C61 C56 C57 C58 -1.0(10) . .
B2 C56 C57 C58 -175.4(7) . .
F16 C57 C58 F17 3.0(10) . .
C56 C57 C58 F17 -178.8(7) . .
F16 C57 C58 C59 -178.3(7) . .
C56 C57 C58 C59 -0.1(12) . .
F17 C58 C59 F18 -3.8(11) . .
C57 C58 C59 F18 177.5(7) . .
F17 C58 C59 C60 -179.8(7) . .
C57 C58 C59 C60 1.5(12) . .
F18 C59 C60 F19 2.3(12) . .
C58 C59 C60 F19 178.4(7) . .
F18 C59 C60 C61 -177.8(7) . .
C58 C59 C60 C61 -1.7(12) . .
F19 C60 C61 F20 0.9(11) . .
C59 C60 C61 F20 -179.0(7) . .
F19 C60 C61 C56 -179.5(7) . .
C59 C60 C61 C56 0.6(12) . .
C57 C56 C61 F20 -179.6(6) . .
B2 C56 C61 F20 -4.7(10) . .
C57 C56 C61 C60 0.8(11) . .
B2 C56 C61 C60 175.7(7) . .
F21 C62A C63 C64 179(2) . .
C64 C62A C63 C64 -3(3) 2_566 .
C62A C63 C64 C62B 3(3) . 2_566
C62A C63 C64 C62A 3(3) . 2_566
F22 C65A C66 C67 -176.3(16) . .
C67 C65A C66 C67 -2(3) 2_666 .
C65A C66 C67 C65B 2(2) . 2_666
C65A C66 C67 C65A 2(2) . 2_666
